data_4079474
loop_
_publ_author_name
'Nekoueishahraki, Bijan'
'Samuel, Prinson P.'
'Roesky, Herbert W.'
'Stern, Daniel'
'Matussek, Julia'
'Stalke, Dietmar'

_publ_section_title
;
 Organobismuth(III) and Dibismuthine Complexes Bearing
 N,N&#x2032;-Disubstituted 1,8-Diaminonaphthalene Ligand: Synthesis,
 Structure, and Reactivity
;
_journal_issue 18
_journal_name_full Organometallics
_journal_page_first 6697
_journal_paper_doi 10.1021/om300758s
_journal_volume 31
_journal_year 2012
_chemical_formula_sum 'C25 H35 Bi N4 O Si2'
_chemical_formula_weight 672.73
_chemical_name_systematic
; 
 ? 
;
_space_group_IT_number 2
_symmetry_cell_setting triclinic
_symmetry_space_group_name_Hall '-P 1'
_symmetry_space_group_name_H-M 'P -1'
_atom_sites_solution_hydrogens geom
_atom_sites_solution_primary direct
_atom_sites_solution_secondary difmap
_audit_creation_method SHELXL-97
_cell_angle_alpha 88.0950(10)
_cell_angle_beta 85.964(2)
_cell_angle_gamma 78.1350(10)
_cell_formula_units_Z 4
_cell_length_a 12.3288(12)
_cell_length_b 13.4105(13)
_cell_length_c 16.9898(16)
_cell_measurement_reflns_used 9836
_cell_measurement_temperature 100(2)
_cell_measurement_theta_max 31.000
_cell_measurement_theta_min 2.404
_cell_volume 2741.7(5)
_computing_cell_refinement 'SAINT V7.61A (Bruker, 2008)'
_computing_data_collection 'APEX2 v2.2-0 (Bruker, 2008)'
_computing_data_reduction 'SAINT V7.61A (Bruker, 2008)'
_computing_molecular_graphics 'XSHELL v4.10 (Bruker, 2000)'
_computing_publication_material 'XSHELL v4.10 (Bruker, 2000)'
_computing_structure_refinement 'SHELXL in SHELXTL v2008/2 (Sheldrick, 2008)'
_computing_structure_solution 'SHELXS in SHELXTL v2008/2 (Sheldrick, 2008)'
_diffrn_ambient_temperature 100(2)
_diffrn_measured_fraction_theta_full 0.997
_diffrn_measured_fraction_theta_max 0.997
_diffrn_measurement_device_type 'Bruker SMART APEX with D8-goniometer'
_diffrn_measurement_method 'omega scans'
_diffrn_radiation_monochromator 'Quazar multilayer mirror optics'
_diffrn_radiation_source 'micro-focus sealed tube'
_diffrn_radiation_type MoK\a
_diffrn_radiation_wavelength 0.71073
_diffrn_reflns_av_R_equivalents 0.0000
_diffrn_reflns_av_sigmaI/netI 0.0194
_diffrn_reflns_limit_h_max 17
_diffrn_reflns_limit_h_min -17
_diffrn_reflns_limit_k_max 19
_diffrn_reflns_limit_k_min -19
_diffrn_reflns_limit_l_max 24
_diffrn_reflns_limit_l_min 0
_diffrn_reflns_number 16706
_diffrn_reflns_theta_full 30.51
_diffrn_reflns_theta_max 30.51
_diffrn_reflns_theta_min 1.20
_exptl_absorpt_coefficient_mu 6.542
_exptl_absorpt_correction_T_max 0.4334
_exptl_absorpt_correction_T_min 0.3635
_exptl_absorpt_correction_type multi-scan
_exptl_absorpt_process_details 'SADABS-2008/2 (Sheldrick, 2008)'
_exptl_crystal_colour yellow
_exptl_crystal_density_diffrn 1.630
_exptl_crystal_density_method 'not measured'
_exptl_crystal_description block
_exptl_crystal_F_000 1328
_exptl_crystal_size_max 0.2
_exptl_crystal_size_mid 0.2
_exptl_crystal_size_min 0.1
_refine_diff_density_max 0.437
_refine_diff_density_min -0.538
_refine_diff_density_rms 0.076
_refine_ls_extinction_method none
_refine_ls_goodness_of_fit_ref 1.025
_refine_ls_hydrogen_treatment constr
_refine_ls_matrix_type full
_refine_ls_number_parameters 611
_refine_ls_number_reflns 16706
_refine_ls_number_restraints 0
_refine_ls_restrained_S_all 1.025
_refine_ls_R_factor_all 0.0204
_refine_ls_R_factor_gt 0.0164
_refine_ls_shift/su_max 0.003
_refine_ls_shift/su_mean 0.000
_refine_ls_structure_factor_coef Fsqd
_refine_ls_weighting_details 'calc w=1/[\s^2^(Fo^2^)+(0.0079P)^2^+2.3509P] where P=(Fo^2^+2Fc^2^)/3'
_refine_ls_weighting_scheme calc
_refine_ls_wR_factor_gt 0.0330
_refine_ls_wR_factor_ref 0.0339
_reflns_number_gt 15038
_reflns_number_total 16706
_reflns_threshold_expression >2sigma(I)
_cod_data_source_file om300758s_si_002.cif
_cod_data_source_block 8
_cod_original_sg_symbol_H-M P-1
_cod_database_code 4079474

loop_
_symmetry_equiv_pos_as_xyz
'x, y, z'
'-x, -y, -z'

loop_
_atom_site_label
_atom_site_type_symbol
_atom_site_fract_x
_atom_site_fract_y
_atom_site_fract_z
_atom_site_U_iso_or_equiv
_atom_site_adp_type
_atom_site_occupancy
_atom_site_symmetry_multiplicity
_atom_site_calc_flag
_atom_site_refinement_flags
Bi1 Bi 0.889051(5) 0.446071(5) 0.274659(4) 0.01348(2) Uani 1 1 d .
Bi2 Bi 0.173212(5) 0.195563(5) 0.249700(4) 0.01356(2) Uani 1 1 d .
Si1 Si 0.64577(4) 0.50873(4) 0.37507(3) 0.01641(9) Uani 1 1 d .
Si2 Si 1.09412(4) 0.54383(4) 0.33838(3) 0.01647(9) Uani 1 1 d .
Si3 Si 0.35887(4) 0.13626(4) 0.38892(3) 0.01688(9) Uani 1 1 d .
Si4 Si 0.33220(4) 0.15475(4) 0.08267(3) 0.01723(9) Uani 1 1 d .
O1 O 1.01731(10) 0.36610(10) 0.15244(8) 0.0203(3) Uani 1 1 d .
O2 O 0.04178(12) 0.19474(10) 0.38586(8) 0.0233(3) Uani 1 1 d .
N1 N 0.74460(12) 0.55642(11) 0.31564(9) 0.0155(3) Uani 1 1 d .
N2 N 0.97700(12) 0.56463(11) 0.28486(9) 0.0156(3) Uani 1 1 d .
N3 N 0.85232(12) 0.47526(11) 0.14812(9) 0.0165(3) Uani 1 1 d .
N4 N 0.94058(13) 0.38765(12) 0.03357(9) 0.0219(3) Uani 1 1 d .
N5 N 0.28625(12) 0.08997(11) 0.31882(9) 0.0159(3) Uani 1 1 d .
N6 N 0.24842(12) 0.10164(11) 0.15204(8) 0.0154(3) Uani 1 1 d .
N7 N 0.03569(12) 0.11180(11) 0.27216(9) 0.0159(3) Uani 1 1 d .
N8 N -0.05203(13) 0.06517(12) 0.39234(9) 0.0198(3) Uani 1 1 d .
C1 C 0.72909(14) 0.65929(13) 0.29032(10) 0.0154(3) Uani 1 1 d .
C2 C 0.81754(14) 0.70674(13) 0.25614(10) 0.0144(3) Uani 1 1 d .
C3 C 0.93389(14) 0.66035(13) 0.24981(10) 0.0151(3) Uani 1 1 d .
C4 C 1.00939(14) 0.71316(14) 0.21286(10) 0.0174(3) Uani 1 1 d .
H4 H 1.0852 0.6799 0.2064 0.021 Uiso 1 1 calc R
C5 C 0.97825(15) 0.81365(14) 0.18473(11) 0.0185(3) Uani 1 1 d .
H5 H 1.0325 0.8483 0.1610 0.022 Uiso 1 1 calc R
C6 C 0.86912(15) 0.86116(13) 0.19179(11) 0.0179(3) Uani 1 1 d .
H6 H 0.8474 0.9293 0.1727 0.021 Uiso 1 1 calc R
C7 C 0.78767(14) 0.81003(13) 0.22727(10) 0.0162(3) Uani 1 1 d .
C8 C 0.67641(15) 0.86475(14) 0.23435(12) 0.0212(4) Uani 1 1 d .
H8 H 0.6583 0.9329 0.2147 0.025 Uiso 1 1 calc R
C9 C 0.59507(15) 0.81979(14) 0.26944(12) 0.0226(4) Uani 1 1 d .
H9 H 0.5207 0.8570 0.2757 0.027 Uiso 1 1 calc R
C10 C 0.62211(15) 0.71867(14) 0.29597(12) 0.0221(4) Uani 1 1 d .
H10 H 0.5640 0.6885 0.3193 0.026 Uiso 1 1 calc R
C11 C 0.70913(17) 0.37521(16) 0.40649(13) 0.0299(5) Uani 1 1 d .
H11A H 0.7226 0.3312 0.3604 0.045 Uiso 1 1 calc R
H11B H 0.6583 0.3500 0.4455 0.045 Uiso 1 1 calc R
H11C H 0.7796 0.3747 0.4299 0.045 Uiso 1 1 calc R
C12 C 0.52012(16) 0.49781(16) 0.32360(13) 0.0267(4) Uani 1 1 d .
H12A H 0.4716 0.5652 0.3191 0.040 Uiso 1 1 calc R
H12B H 0.4800 0.4517 0.3539 0.040 Uiso 1 1 calc R
H12C H 0.5427 0.4707 0.2708 0.040 Uiso 1 1 calc R
C13 C 0.60767(19) 0.58603(18) 0.46634(13) 0.0326(5) Uani 1 1 d .
H13A H 0.6750 0.6007 0.4868 0.049 Uiso 1 1 calc R
H13B H 0.5709 0.5477 0.5063 0.049 Uiso 1 1 calc R
H13C H 0.5572 0.6502 0.4537 0.049 Uiso 1 1 calc R
C14 C 1.08351(17) 0.43470(14) 0.40798(12) 0.0237(4) Uani 1 1 d .
H14A H 1.0127 0.4500 0.4396 0.035 Uiso 1 1 calc R
H14B H 1.1449 0.4241 0.4430 0.035 Uiso 1 1 calc R
H14C H 1.0874 0.3729 0.3779 0.035 Uiso 1 1 calc R
C15 C 1.22426(15) 0.50864(15) 0.27342(13) 0.0253(4) Uani 1 1 d .
H15A H 1.2190 0.4516 0.2403 0.038 Uiso 1 1 calc R
H15B H 1.2879 0.4885 0.3061 0.038 Uiso 1 1 calc R
H15C H 1.2342 0.5673 0.2398 0.038 Uiso 1 1 calc R
C16 C 1.09404(19) 0.65803(15) 0.39791(12) 0.0274(4) Uani 1 1 d .
H16A H 1.0968 0.7168 0.3625 0.041 Uiso 1 1 calc R
H16B H 1.1590 0.6450 0.4296 0.041 Uiso 1 1 calc R
H16C H 1.0262 0.6723 0.4329 0.041 Uiso 1 1 calc R
C17 C 0.93793(15) 0.40743(13) 0.11122(11) 0.0176(3) Uani 1 1 d .
C18 C 0.73983(14) 0.48786(14) 0.12794(10) 0.0173(3) Uani 1 1 d .
C19 C 0.67415(16) 0.58536(15) 0.12383(11) 0.0214(4) Uani 1 1 d .
H19 H 0.7056 0.6431 0.1311 0.026 Uiso 1 1 calc R
C20 C 0.56256(17) 0.59846(18) 0.10905(12) 0.0289(4) Uani 1 1 d .
H20 H 0.5179 0.6651 0.1068 0.035 Uiso 1 1 calc R
C21 C 0.51611(17) 0.5148(2) 0.09754(13) 0.0330(5) Uani 1 1 d .
H21 H 0.4398 0.5241 0.0875 0.040 Uiso 1 1 calc R
C22 C 0.58124(18) 0.41769(19) 0.10071(13) 0.0318(5) Uani 1 1 d .
H22 H 0.5498 0.3602 0.0923 0.038 Uiso 1 1 calc R
C23 C 0.69265(17) 0.40419(16) 0.11626(12) 0.0241(4) Uani 1 1 d .
H23 H 0.7369 0.3373 0.1189 0.029 Uiso 1 1 calc R
C24 C 0.86995(17) 0.44782(16) -0.02359(11) 0.0264(4) Uani 1 1 d .
H24A H 0.8118 0.4118 -0.0359 0.040 Uiso 1 1 calc R
H24B H 0.9150 0.4578 -0.0719 0.040 Uiso 1 1 calc R
H24C H 0.8356 0.5142 -0.0013 0.040 Uiso 1 1 calc R
C25 C 1.02678(18) 0.30607(16) 0.00001(12) 0.0285(4) Uani 1 1 d .
H25A H 1.0813 0.3357 -0.0327 0.043 Uiso 1 1 calc R
H25B H 0.9931 0.2632 -0.0325 0.043 Uiso 1 1 calc R
H25C H 1.0639 0.2646 0.0427 0.043 Uiso 1 1 calc R
C26 C 0.28863(14) -0.01456(13) 0.31024(10) 0.0155(3) Uani 1 1 d .
C27 C 0.27963(13) -0.06002(13) 0.23542(10) 0.0147(3) Uani 1 1 d .
C28 C 0.26173(14) -0.00570(13) 0.16122(10) 0.0159(3) Uani 1 1 d .
C29 C 0.25609(16) -0.06012(14) 0.09402(11) 0.0214(4) Uani 1 1 d .
H29 H 0.2414 -0.0236 0.0458 0.026 Uiso 1 1 calc R
C30 C 0.27122(16) -0.16676(14) 0.09441(11) 0.0225(4) Uani 1 1 d .
H30 H 0.2689 -0.2015 0.0469 0.027 Uiso 1 1 calc R
C31 C 0.28928(15) -0.22001(14) 0.16357(11) 0.0198(4) Uani 1 1 d .
H31 H 0.2999 -0.2922 0.1640 0.024 Uiso 1 1 calc R
C32 C 0.29250(14) -0.16905(13) 0.23485(11) 0.0168(3) Uani 1 1 d .
C33 C 0.31139(15) -0.22841(14) 0.30471(11) 0.0200(4) Uani 1 1 d .
H33 H 0.3205 -0.3004 0.3029 0.024 Uiso 1 1 calc R
C34 C 0.31662(16) -0.18302(14) 0.37482(11) 0.0215(4) Uani 1 1 d .
H34 H 0.3290 -0.2232 0.4217 0.026 Uiso 1 1 calc R
C35 C 0.30372(15) -0.07732(14) 0.37715(11) 0.0192(3) Uani 1 1 d .
H35 H 0.3053 -0.0468 0.4266 0.023 Uiso 1 1 calc R
C36 C 0.37495(18) 0.26540(15) 0.35202(12) 0.0251(4) Uani 1 1 d .
H36A H 0.4108 0.2603 0.2986 0.038 Uiso 1 1 calc R
H36B H 0.4208 0.2931 0.3870 0.038 Uiso 1 1 calc R
H36C H 0.3017 0.3106 0.3511 0.038 Uiso 1 1 calc R
C37 C 0.50203(16) 0.05723(16) 0.39298(12) 0.0257(4) Uani 1 1 d .
H37A H 0.4977 -0.0113 0.4130 0.038 Uiso 1 1 calc R
H37B H 0.5444 0.0888 0.4281 0.038 Uiso 1 1 calc R
H37C H 0.5391 0.0527 0.3399 0.038 Uiso 1 1 calc R
C38 C 0.28553(18) 0.15060(16) 0.48929(11) 0.0257(4) Uani 1 1 d .
H38A H 0.2096 0.1895 0.4850 0.039 Uiso 1 1 calc R
H38B H 0.3253 0.1867 0.5231 0.039 Uiso 1 1 calc R
H38C H 0.2832 0.0831 0.5124 0.039 Uiso 1 1 calc R
C39 C 0.30919(16) 0.29438(14) 0.10226(12) 0.0225(4) Uani 1 1 d .
H39A H 0.2294 0.3236 0.1052 0.034 Uiso 1 1 calc R
H39B H 0.3463 0.3282 0.0595 0.034 Uiso 1 1 calc R
H39C H 0.3398 0.3044 0.1524 0.034 Uiso 1 1 calc R
C40 C 0.3034(2) 0.14103(16) -0.02236(12) 0.0298(5) Uani 1 1 d .
H40A H 0.3294 0.0699 -0.0377 0.045 Uiso 1 1 calc R
H40B H 0.3424 0.1848 -0.0562 0.045 Uiso 1 1 calc R
H40C H 0.2234 0.1612 -0.0283 0.045 Uiso 1 1 calc R
C41 C 0.48004(17) 0.09511(18) 0.09597(16) 0.0376(5) Uani 1 1 d .
H41A H 0.4999 0.1116 0.1481 0.056 Uiso 1 1 calc R
H41B H 0.5276 0.1213 0.0551 0.056 Uiso 1 1 calc R
H41C H 0.4905 0.0210 0.0917 0.056 Uiso 1 1 calc R
C42 C 0.00711(14) 0.12734(13) 0.35237(10) 0.0167(3) Uani 1 1 d .
C43 C -0.04963(14) 0.11643(13) 0.21953(10) 0.0155(3) Uani 1 1 d .
C44 C -0.02202(15) 0.09103(14) 0.14067(10) 0.0177(3) Uani 1 1 d .
H44 H 0.0538 0.0705 0.1227 0.021 Uiso 1 1 calc R
C45 C -0.10426(16) 0.09553(14) 0.08811(11) 0.0205(4) Uani 1 1 d .
H45 H -0.0840 0.0794 0.0343 0.025 Uiso 1 1 calc R
C46 C -0.21577(15) 0.12326(14) 0.11324(11) 0.0207(4) Uani 1 1 d .
H46 H -0.2718 0.1243 0.0774 0.025 Uiso 1 1 calc R
C47 C -0.24407(16) 0.14931(14) 0.19106(11) 0.0212(4) Uani 1 1 d .
H47 H -0.3202 0.1681 0.2088 0.025 Uiso 1 1 calc R
C48 C -0.16274(15) 0.14837(14) 0.24375(11) 0.0190(3) Uani 1 1 d .
H48 H -0.1835 0.1694 0.2965 0.023 Uiso 1 1 calc R
C49 C -0.07263(19) -0.02828(15) 0.36059(12) 0.0267(4) Uani 1 1 d .
H49A H -0.1487 -0.0163 0.3436 0.040 Uiso 1 1 calc R
H49B H -0.0631 -0.0821 0.4014 0.040 Uiso 1 1 calc R
H49C H -0.0200 -0.0492 0.3153 0.040 Uiso 1 1 calc R
C50 C -0.11071(17) 0.09720(16) 0.46747(11) 0.0256(4) Uani 1 1 d .
H50A H -0.0840 0.1554 0.4866 0.038 Uiso 1 1 calc R
H50B H -0.0972 0.0407 0.5060 0.038 Uiso 1 1 calc R
H50C H -0.1905 0.1171 0.4605 0.038 Uiso 1 1 calc R

loop_
_atom_site_aniso_label
_atom_site_aniso_U_11
_atom_site_aniso_U_22
_atom_site_aniso_U_33
_atom_site_aniso_U_23
_atom_site_aniso_U_13
_atom_site_aniso_U_12
Bi1 0.01253(3) 0.01180(3) 0.01623(3) 0.00013(2) -0.00094(2) -0.00284(2)
Bi2 0.01391(3) 0.01231(3) 0.01430(3) -0.00095(2) -0.00104(2) -0.00215(2)
Si1 0.0155(2) 0.0181(2) 0.0164(2) -0.00063(18) 0.00080(17) -0.00589(18)
Si2 0.0166(2) 0.0142(2) 0.0194(2) -0.00002(18) -0.00477(18) -0.00403(18)
Si3 0.0191(2) 0.0157(2) 0.0163(2) -0.00037(17) -0.00406(18) -0.00363(18)
Si4 0.0142(2) 0.0168(2) 0.0194(2) 0.00072(18) 0.00230(18) -0.00160(18)
O1 0.0166(6) 0.0230(7) 0.0194(6) -0.0013(5) -0.0010(5) 0.0004(5)
O2 0.0273(7) 0.0253(7) 0.0198(7) -0.0057(5) 0.0011(5) -0.0114(6)
N1 0.0130(7) 0.0135(7) 0.0197(7) -0.0007(5) 0.0019(5) -0.0030(5)
N2 0.0139(7) 0.0126(7) 0.0210(7) 0.0019(5) -0.0033(5) -0.0040(5)
N3 0.0152(7) 0.0165(7) 0.0175(7) -0.0008(5) -0.0014(5) -0.0021(5)
N4 0.0225(8) 0.0237(8) 0.0177(7) -0.0018(6) 0.0007(6) -0.0013(6)
N5 0.0183(7) 0.0124(6) 0.0171(7) -0.0002(5) -0.0040(6) -0.0024(5)
N6 0.0172(7) 0.0151(7) 0.0139(7) -0.0017(5) 0.0016(5) -0.0038(5)
N7 0.0148(7) 0.0193(7) 0.0146(7) -0.0001(5) -0.0010(5) -0.0057(6)
N8 0.0244(8) 0.0223(8) 0.0139(7) -0.0011(6) 0.0011(6) -0.0084(6)
C1 0.0151(8) 0.0143(8) 0.0173(8) -0.0020(6) -0.0006(6) -0.0037(6)
C2 0.0142(8) 0.0139(7) 0.0155(8) -0.0006(6) -0.0007(6) -0.0040(6)
C3 0.0158(8) 0.0133(7) 0.0161(8) -0.0007(6) -0.0020(6) -0.0027(6)
C4 0.0133(8) 0.0190(8) 0.0200(8) 0.0020(7) -0.0003(6) -0.0043(6)
C5 0.0195(8) 0.0185(8) 0.0188(8) 0.0010(7) 0.0006(7) -0.0078(7)
C6 0.0201(8) 0.0139(8) 0.0196(8) 0.0014(6) -0.0006(7) -0.0039(6)
C7 0.0166(8) 0.0150(8) 0.0171(8) -0.0008(6) -0.0027(6) -0.0030(6)
C8 0.0200(9) 0.0147(8) 0.0274(10) -0.0008(7) -0.0011(7) -0.0007(7)
C9 0.0158(8) 0.0174(8) 0.0328(10) -0.0033(7) 0.0016(7) 0.0000(7)
C10 0.0155(8) 0.0179(9) 0.0332(10) -0.0004(7) 0.0027(7) -0.0057(7)
C11 0.0250(10) 0.0294(11) 0.0326(11) 0.0141(9) 0.0030(8) -0.0033(8)
C12 0.0216(9) 0.0300(10) 0.0317(11) 0.0057(8) -0.0051(8) -0.0129(8)
C13 0.0364(12) 0.0384(12) 0.0261(11) -0.0108(9) 0.0096(9) -0.0173(10)
C14 0.0292(10) 0.0196(9) 0.0233(9) 0.0018(7) -0.0079(8) -0.0062(8)
C15 0.0154(8) 0.0204(9) 0.0391(12) 0.0042(8) -0.0009(8) -0.0025(7)
C16 0.0379(12) 0.0222(9) 0.0255(10) -0.0024(8) -0.0064(9) -0.0124(8)
C17 0.0170(8) 0.0171(8) 0.0190(8) 0.0008(6) 0.0003(6) -0.0053(6)
C18 0.0153(8) 0.0206(8) 0.0155(8) 0.0011(6) -0.0019(6) -0.0027(7)
C19 0.0215(9) 0.0226(9) 0.0187(9) 0.0000(7) -0.0025(7) -0.0010(7)
C20 0.0216(10) 0.0379(12) 0.0218(10) 0.0015(8) -0.0026(8) 0.0065(8)
C21 0.0167(9) 0.0574(15) 0.0248(10) -0.0023(10) -0.0057(8) -0.0059(9)
C22 0.0278(11) 0.0435(13) 0.0295(11) -0.0029(9) -0.0047(9) -0.0181(10)
C23 0.0238(9) 0.0256(10) 0.0253(10) 0.0013(8) -0.0037(8) -0.0100(8)
C24 0.0292(10) 0.0308(11) 0.0185(9) 0.0045(8) -0.0020(8) -0.0049(8)
C25 0.0305(11) 0.0289(10) 0.0226(10) -0.0062(8) 0.0059(8) 0.0008(8)
C26 0.0123(7) 0.0159(8) 0.0187(8) -0.0005(6) -0.0006(6) -0.0035(6)
C27 0.0110(7) 0.0150(8) 0.0183(8) -0.0005(6) -0.0003(6) -0.0034(6)
C28 0.0149(8) 0.0142(8) 0.0182(8) -0.0006(6) 0.0007(6) -0.0028(6)
C29 0.0275(10) 0.0191(9) 0.0181(9) -0.0019(7) -0.0003(7) -0.0059(7)
C30 0.0262(10) 0.0211(9) 0.0211(9) -0.0073(7) 0.0019(7) -0.0070(7)
C31 0.0185(8) 0.0142(8) 0.0272(9) -0.0051(7) 0.0012(7) -0.0046(7)
C32 0.0133(8) 0.0146(8) 0.0224(9) -0.0009(6) 0.0010(6) -0.0034(6)
C33 0.0184(8) 0.0134(8) 0.0276(10) 0.0017(7) 0.0008(7) -0.0032(6)
C34 0.0230(9) 0.0187(9) 0.0226(9) 0.0052(7) -0.0003(7) -0.0055(7)
C35 0.0197(9) 0.0197(9) 0.0183(8) 0.0018(7) -0.0012(7) -0.0045(7)
C36 0.0330(11) 0.0203(9) 0.0254(10) 0.0006(7) -0.0087(8) -0.0107(8)
C37 0.0223(9) 0.0256(10) 0.0293(10) -0.0009(8) -0.0073(8) -0.0034(8)
C38 0.0312(11) 0.0274(10) 0.0190(9) -0.0034(7) -0.0021(8) -0.0063(8)
C39 0.0238(9) 0.0205(9) 0.0236(9) 0.0017(7) 0.0012(7) -0.0069(7)
C40 0.0441(13) 0.0236(10) 0.0190(9) -0.0007(8) 0.0054(9) -0.0032(9)
C41 0.0155(9) 0.0344(12) 0.0609(16) 0.0016(11) -0.0003(10) -0.0016(8)
C42 0.0160(8) 0.0169(8) 0.0163(8) -0.0005(6) 0.0001(6) -0.0017(6)
C43 0.0176(8) 0.0128(7) 0.0163(8) 0.0007(6) -0.0029(6) -0.0033(6)
C44 0.0165(8) 0.0202(8) 0.0175(8) -0.0009(7) 0.0002(6) -0.0068(7)
C45 0.0230(9) 0.0226(9) 0.0176(8) 0.0006(7) -0.0044(7) -0.0075(7)
C46 0.0202(9) 0.0188(9) 0.0239(9) 0.0045(7) -0.0083(7) -0.0045(7)
C47 0.0174(8) 0.0208(9) 0.0248(9) 0.0008(7) -0.0036(7) -0.0021(7)
C48 0.0181(8) 0.0180(8) 0.0193(9) -0.0008(7) 0.0001(7) -0.0008(7)
C49 0.0383(12) 0.0238(10) 0.0213(9) 0.0022(7) -0.0036(8) -0.0135(9)
C50 0.0270(10) 0.0325(11) 0.0167(9) 0.0001(8) 0.0038(7) -0.0064(8)

loop_
_atom_type_symbol
_atom_type_description
_atom_type_scat_dispersion_real
_atom_type_scat_dispersion_imag
_atom_type_scat_source
C C 0.0033 0.0016 'International Tables Vol C Tables 4.2.6.8 and 6.1.1.4'
H H 0.0000 0.0000 'International Tables Vol C Tables 4.2.6.8 and 6.1.1.4'
N N 0.0061 0.0033 'International Tables Vol C Tables 4.2.6.8 and 6.1.1.4'
O O 0.0106 0.0060 'International Tables Vol C Tables 4.2.6.8 and 6.1.1.4'
Si Si 0.0817 0.0704 'International Tables Vol C Tables 4.2.6.8 and 6.1.1.4'
Bi Bi -4.1077 10.2566 'International Tables Vol C Tables 4.2.6.8 and 6.1.1.4'

loop_
_geom_angle_atom_site_label_1
_geom_angle_atom_site_label_2
_geom_angle_atom_site_label_3
_geom_angle
N2 Bi1 N1 85.40(6)
N2 Bi1 N3 97.08(6)
N1 Bi1 N3 92.88(5)
N2 Bi1 O1 93.36(5)
N1 Bi1 O1 146.87(5)
N3 Bi1 O1 54.35(5)
N2 Bi1 C17 98.83(5)
N1 Bi1 C17 121.15(5)
N3 Bi1 C17 28.28(5)
O1 Bi1 C17 26.39(4)
N5 Bi2 N6 84.57(6)
N5 Bi2 N7 93.80(6)
N6 Bi2 N7 93.55(5)
N5 Bi2 O2 80.93(5)
N6 Bi2 O2 142.48(5)
N7 Bi2 O2 53.47(5)
N5 Bi2 C42 83.42(5)
N6 Bi2 C42 118.55(5)
N7 Bi2 C42 28.33(5)
O2 Bi2 C42 25.54(4)
N1 Si1 C12 113.99(8)
N1 Si1 C13 110.01(9)
C12 Si1 C13 111.41(10)
N1 Si1 C11 108.17(8)
C12 Si1 C11 105.32(10)
C13 Si1 C11 107.60(11)
N2 Si2 C16 109.68(9)
N2 Si2 C15 111.79(9)
C16 Si2 C15 111.82(10)
N2 Si2 C14 106.60(8)
C16 Si2 C14 108.13(9)
C15 Si2 C14 108.62(9)
N5 Si3 C36 105.76(8)
N5 Si3 C37 110.64(8)
C36 Si3 C37 106.58(10)
N5 Si3 C38 114.21(9)
C36 Si3 C38 107.89(9)
C37 Si3 C38 111.29(10)
N6 Si4 C41 108.82(10)
N6 Si4 C40 115.09(9)
C41 Si4 C40 108.51(11)
N6 Si4 C39 107.60(8)
C41 Si4 C39 109.23(10)
C40 Si4 C39 107.48(9)
C17 O1 Bi1 85.88(10)
C42 O2 Bi2 83.49(10)
C1 N1 Si1 122.75(12)
C1 N1 Bi1 121.16(11)
Si1 N1 Bi1 115.92(7)
C3 N2 Si2 122.27(12)
C3 N2 Bi1 117.84(11)
Si2 N2 Bi1 119.84(8)
C17 N3 C18 122.90(15)
C17 N3 Bi1 101.30(11)
C18 N3 Bi1 118.24(11)
C17 N4 C25 119.30(16)
C17 N4 C24 125.44(16)
C25 N4 C24 114.99(16)
C26 N5 Si3 123.03(12)
C26 N5 Bi2 117.18(11)
Si3 N5 Bi2 119.45(7)
C28 N6 Si4 120.70(11)
C28 N6 Bi2 118.38(11)
Si4 N6 Bi2 116.86(7)
C42 N7 C43 119.24(14)
C42 N7 Bi2 102.50(11)
C43 N7 Bi2 122.75(11)
C42 N8 C50 119.53(16)
C42 N8 C49 123.84(15)
C50 N8 C49 116.20(16)
C10 C1 N1 118.47(15)
C10 C1 C2 117.53(16)
N1 C1 C2 123.97(15)
C7 C2 C3 116.50(15)
C7 C2 C1 117.66(15)
C3 C2 C1 125.83(15)
C4 C3 N2 117.35(15)
C4 C3 C2 119.81(16)
N2 C3 C2 122.68(15)
C3 C4 C5 122.57(16)
C3 C4 H4 118.7
C5 C4 H4 118.7
C6 C5 C4 119.20(16)
C6 C5 H5 120.4
C4 C5 H5 120.4
C5 C6 C7 120.74(16)
C5 C6 H6 119.6
C7 C6 H6 119.6
C8 C7 C6 117.72(16)
C8 C7 C2 121.21(16)
C6 C7 C2 121.06(16)
C9 C8 C7 120.11(17)
C9 C8 H8 119.9
C7 C8 H8 119.9
C8 C9 C10 119.43(17)
C8 C9 H9 120.3
C10 C9 H9 120.3
C1 C10 C9 123.98(17)
C1 C10 H10 118.0
C9 C10 H10 118.0
Si1 C11 H11A 109.5
Si1 C11 H11B 109.5
H11A C11 H11B 109.5
Si1 C11 H11C 109.5
H11A C11 H11C 109.5
H11B C11 H11C 109.5
Si1 C12 H12A 109.5
Si1 C12 H12B 109.5
H12A C12 H12B 109.5
Si1 C12 H12C 109.5
H12A C12 H12C 109.5
H12B C12 H12C 109.5
Si1 C13 H13A 109.5
Si1 C13 H13B 109.5
H13A C13 H13B 109.5
Si1 C13 H13C 109.5
H13A C13 H13C 109.5
H13B C13 H13C 109.5
Si2 C14 H14A 109.5
Si2 C14 H14B 109.5
H14A C14 H14B 109.5
Si2 C14 H14C 109.5
H14A C14 H14C 109.5
H14B C14 H14C 109.5
Si2 C15 H15A 109.5
Si2 C15 H15B 109.5
H15A C15 H15B 109.5
Si2 C15 H15C 109.5
H15A C15 H15C 109.5
H15B C15 H15C 109.5
Si2 C16 H16A 109.5
Si2 C16 H16B 109.5
H16A C16 H16B 109.5
Si2 C16 H16C 109.5
H16A C16 H16C 109.5
H16B C16 H16C 109.5
O1 C17 N4 120.69(16)
O1 C17 N3 117.17(16)
N4 C17 N3 122.09(16)
O1 C17 Bi1 67.73(9)
N4 C17 Bi1 169.03(13)
N3 C17 Bi1 50.42(9)
C23 C18 C19 119.17(17)
C23 C18 N3 121.24(16)
C19 C18 N3 119.51(16)
C20 C19 C18 120.15(19)
C20 C19 H19 119.9
C18 C19 H19 119.9
C21 C20 C19 120.4(2)
C21 C20 H20 119.8
C19 C20 H20 119.8
C22 C21 C20 119.78(19)
C22 C21 H21 120.1
C20 C21 H21 120.1
C21 C22 C23 120.0(2)
C21 C22 H22 120.0
C23 C22 H22 120.0
C22 C23 C18 120.5(2)
C22 C23 H23 119.8
C18 C23 H23 119.8
N4 C24 H24A 109.5
N4 C24 H24B 109.5
H24A C24 H24B 109.5
N4 C24 H24C 109.5
H24A C24 H24C 109.5
H24B C24 H24C 109.5
N4 C25 H25A 109.5
N4 C25 H25B 109.5
H25A C25 H25B 109.5
N4 C25 H25C 109.5
H25A C25 H25C 109.5
H25B C25 H25C 109.5
C35 C26 N5 117.75(16)
C35 C26 C27 118.74(16)
N5 C26 C27 123.47(15)
C32 C27 C28 117.28(15)
C32 C27 C26 117.04(15)
C28 C27 C26 125.66(15)
C29 C28 N6 116.97(16)
C29 C28 C27 119.05(16)
N6 C28 C27 123.98(15)
C28 C29 C30 122.77(18)
C28 C29 H29 118.6
C30 C29 H29 118.6
C31 C30 C29 119.35(17)
C31 C30 H30 120.3
C29 C30 H30 120.3
C30 C31 C32 120.83(17)
C30 C31 H31 119.6
C32 C31 H31 119.6
C33 C32 C31 118.23(16)
C33 C32 C27 121.08(16)
C31 C32 C27 120.68(16)
C34 C33 C32 120.50(17)
C34 C33 H33 119.7
C32 C33 H33 119.7
C33 C34 C35 119.61(17)
C33 C34 H34 120.2
C35 C34 H34 120.2
C26 C35 C34 122.94(17)
C26 C35 H35 118.5
C34 C35 H35 118.5
Si3 C36 H36A 109.5
Si3 C36 H36B 109.5
H36A C36 H36B 109.5
Si3 C36 H36C 109.5
H36A C36 H36C 109.5
H36B C36 H36C 109.5
Si3 C37 H37A 109.5
Si3 C37 H37B 109.5
H37A C37 H37B 109.5
Si3 C37 H37C 109.5
H37A C37 H37C 109.5
H37B C37 H37C 109.5
Si3 C38 H38A 109.5
Si3 C38 H38B 109.5
H38A C38 H38B 109.5
Si3 C38 H38C 109.5
H38A C38 H38C 109.5
H38B C38 H38C 109.5
Si4 C39 H39A 109.5
Si4 C39 H39B 109.5
H39A C39 H39B 109.5
Si4 C39 H39C 109.5
H39A C39 H39C 109.5
H39B C39 H39C 109.5
Si4 C40 H40A 109.5
Si4 C40 H40B 109.5
H40A C40 H40B 109.5
Si4 C40 H40C 109.5
H40A C40 H40C 109.5
H40B C40 H40C 109.5
Si4 C41 H41A 109.5
Si4 C41 H41B 109.5
H41A C41 H41B 109.5
Si4 C41 H41C 109.5
H41A C41 H41C 109.5
H41B C41 H41C 109.5
O2 C42 N8 121.96(16)
O2 C42 N7 118.83(16)
N8 C42 N7 119.10(16)
O2 C42 Bi2 70.97(10)
N8 C42 Bi2 161.06(13)
N7 C42 Bi2 49.16(8)
C44 C43 C48 118.16(16)
C44 C43 N7 119.76(16)
C48 C43 N7 122.07(16)
C45 C44 C43 120.66(17)
C45 C44 H44 119.7
C43 C44 H44 119.7
C44 C45 C46 120.76(17)
C44 C45 H45 119.6
C46 C45 H45 119.6
C47 C46 C45 119.06(17)
C47 C46 H46 120.5
C45 C46 H46 120.5
C46 C47 C48 120.86(17)
C46 C47 H47 119.6
C48 C47 H47 119.6
C47 C48 C43 120.41(17)
C47 C48 H48 119.8
C43 C48 H48 119.8
N8 C49 H49A 109.5
N8 C49 H49B 109.5
H49A C49 H49B 109.5
N8 C49 H49C 109.5
H49A C49 H49C 109.5
H49B C49 H49C 109.5
N8 C50 H50A 109.5
N8 C50 H50B 109.5
H50A C50 H50B 109.5
N8 C50 H50C 109.5
H50A C50 H50C 109.5
H50B C50 H50C 109.5

loop_
_geom_bond_atom_site_label_1
_geom_bond_atom_site_label_2
_geom_bond_distance
Bi1 N2 2.1183(14)
Bi1 N1 2.1579(14)
Bi1 N3 2.2334(15)
Bi1 O1 2.6364(13)
Bi1 C17 2.8415(18)
Bi2 N5 2.1528(14)
Bi2 N6 2.1544(14)
Bi2 N7 2.2238(14)
Bi2 O2 2.7304(13)
Bi2 C42 2.8696(18)
Si1 N1 1.7371(15)
Si1 C12 1.865(2)
Si1 C13 1.872(2)
Si1 C11 1.876(2)
Si2 N2 1.7297(15)
Si2 C16 1.863(2)
Si2 C15 1.868(2)
Si2 C14 1.8706(19)
Si3 N5 1.7417(15)
Si3 C36 1.866(2)
Si3 C37 1.867(2)
Si3 C38 1.870(2)
Si4 N6 1.7431(15)
Si4 C41 1.860(2)
Si4 C40 1.866(2)
Si4 C39 1.8728(19)
O1 C17 1.266(2)
O2 C42 1.245(2)
N1 C1 1.410(2)
N2 C3 1.413(2)
N3 C17 1.373(2)
N3 C18 1.427(2)
N4 C17 1.351(2)
N4 C25 1.459(2)
N4 C24 1.460(2)
N5 C26 1.408(2)
N6 C28 1.419(2)
N7 C42 1.395(2)
N7 C43 1.418(2)
N8 C42 1.353(2)
N8 C50 1.455(2)
N8 C49 1.456(2)
C1 C10 1.392(2)
C1 C2 1.450(2)
C2 C7 1.437(2)
C2 C3 1.439(2)
C3 C4 1.386(2)
C4 C5 1.401(2)
C4 H4 0.9500
C5 C6 1.364(3)
C5 H5 0.9500
C6 C7 1.419(2)
C6 H6 0.9500
C7 C8 1.415(2)
C8 C9 1.366(3)
C8 H8 0.9500
C9 C10 1.396(3)
C9 H9 0.9500
C10 H10 0.9500
C11 H11A 0.9800
C11 H11B 0.9800
C11 H11C 0.9800
C12 H12A 0.9800
C12 H12B 0.9800
C12 H12C 0.9800
C13 H13A 0.9800
C13 H13B 0.9800
C13 H13C 0.9800
C14 H14A 0.9800
C14 H14B 0.9800
C14 H14C 0.9800
C15 H15A 0.9800
C15 H15B 0.9800
C15 H15C 0.9800
C16 H16A 0.9800
C16 H16B 0.9800
C16 H16C 0.9800
C18 C23 1.391(3)
C18 C19 1.392(3)
C19 C20 1.390(3)
C19 H19 0.9500
C20 C21 1.385(3)
C20 H20 0.9500
C21 C22 1.384(3)
C21 H21 0.9500
C22 C23 1.391(3)
C22 H22 0.9500
C23 H23 0.9500
C24 H24A 0.9800
C24 H24B 0.9800
C24 H24C 0.9800
C25 H25A 0.9800
C25 H25B 0.9800
C25 H25C 0.9800
C26 C35 1.392(2)
C26 C27 1.449(2)
C27 C32 1.438(2)
C27 C28 1.442(2)
C28 C29 1.389(2)
C29 C30 1.404(3)
C29 H29 0.9500
C30 C31 1.362(3)
C30 H30 0.9500
C31 C32 1.417(2)
C31 H31 0.9500
C32 C33 1.413(3)
C33 C34 1.367(3)
C33 H33 0.9500
C34 C35 1.395(3)
C34 H34 0.9500
C35 H35 0.9500
C36 H36A 0.9800
C36 H36B 0.9800
C36 H36C 0.9800
C37 H37A 0.9800
C37 H37B 0.9800
C37 H37C 0.9800
C38 H38A 0.9800
C38 H38B 0.9800
C38 H38C 0.9800
C39 H39A 0.9800
C39 H39B 0.9800
C39 H39C 0.9800
C40 H40A 0.9800
C40 H40B 0.9800
C40 H40C 0.9800
C41 H41A 0.9800
C41 H41B 0.9800
C41 H41C 0.9800
C43 C44 1.395(2)
C43 C48 1.408(2)
C44 C45 1.389(2)
C44 H44 0.9500
C45 C46 1.389(3)
C45 H45 0.9500
C46 C47 1.381(3)
C46 H46 0.9500
C47 C48 1.388(3)
C47 H47 0.9500
C48 H48 0.9500
C49 H49A 0.9800
C49 H49B 0.9800
C49 H49C 0.9800
C50 H50A 0.9800
C50 H50B 0.9800
C50 H50C 0.9800

loop_
_geom_torsion_atom_site_label_1
_geom_torsion_atom_site_label_2
_geom_torsion_atom_site_label_3
_geom_torsion_atom_site_label_4
_geom_torsion
N2 Bi1 O1 C17 -103.16(11)
N1 Bi1 O1 C17 -16.43(15)
N3 Bi1 O1 C17 -6.86(10)
N5 Bi2 O2 C42 -93.71(11)
N6 Bi2 O2 C42 -25.13(14)
N7 Bi2 O2 C42 7.92(10)
C12 Si1 N1 C1 71.65(16)
C13 Si1 N1 C1 -54.31(17)
C11 Si1 N1 C1 -171.58(14)
C12 Si1 N1 Bi1 -103.77(10)
C13 Si1 N1 Bi1 130.27(10)
C11 Si1 N1 Bi1 13.00(12)
N2 Bi1 N1 C1 38.91(13)
N3 Bi1 N1 C1 -57.96(13)
O1 Bi1 N1 C1 -50.19(17)
C17 Bi1 N1 C1 -58.63(14)
N2 Bi1 N1 Si1 -145.58(9)
N3 Bi1 N1 Si1 117.54(8)
O1 Bi1 N1 Si1 125.32(8)
C17 Bi1 N1 Si1 116.87(8)
C16 Si2 N2 C3 38.30(16)
C15 Si2 N2 C3 -86.32(15)
C14 Si2 N2 C3 155.14(14)
C16 Si2 N2 Bi1 -138.88(10)
C15 Si2 N2 Bi1 96.50(10)
C14 Si2 N2 Bi1 -22.04(11)
N1 Bi1 N2 C3 -49.83(12)
N3 Bi1 N2 C3 42.51(13)
O1 Bi1 N2 C3 96.99(12)
C17 Bi1 N2 C3 71.01(13)
N1 Bi1 N2 Si2 127.48(9)
N3 Bi1 N2 Si2 -140.19(9)
O1 Bi1 N2 Si2 -85.71(9)
C17 Bi1 N2 Si2 -111.68(9)
N2 Bi1 N3 C17 95.50(11)
N1 Bi1 N3 C17 -178.79(11)
O1 Bi1 N3 C17 6.43(9)
N2 Bi1 N3 C18 -127.10(13)
N1 Bi1 N3 C18 -41.39(13)
O1 Bi1 N3 C18 143.83(14)
C17 Bi1 N3 C18 137.40(19)
C36 Si3 N5 C26 158.32(14)
C37 Si3 N5 C26 43.29(16)
C38 Si3 N5 C26 -83.21(16)
C36 Si3 N5 Bi2 -28.53(11)
C37 Si3 N5 Bi2 -143.57(9)
C38 Si3 N5 Bi2 89.94(11)
N6 Bi2 N5 C26 -50.78(12)
N7 Bi2 N5 C26 42.43(13)
O2 Bi2 N5 C26 94.50(12)
C42 Bi2 N5 C26 68.84(12)
N6 Bi2 N5 Si3 135.68(9)
N7 Bi2 N5 Si3 -131.11(9)
O2 Bi2 N5 Si3 -79.04(8)
C42 Bi2 N5 Si3 -104.70(9)
C41 Si4 N6 C28 -50.67(16)
C40 Si4 N6 C28 71.32(16)
C39 Si4 N6 C28 -168.91(13)
C41 Si4 N6 Bi2 106.31(11)
C40 Si4 N6 Bi2 -131.69(9)
C39 Si4 N6 Bi2 -11.93(11)
N5 Bi2 N6 C28 47.22(12)
N7 Bi2 N6 C28 -46.26(13)
O2 Bi2 N6 C28 -20.21(17)
C42 Bi2 N6 C28 -32.24(14)
N5 Bi2 N6 Si4 -110.32(9)
N7 Bi2 N6 Si4 156.20(8)
O2 Bi2 N6 Si4 -177.75(6)
C42 Bi2 N6 Si4 170.22(7)
N5 Bi2 N7 C42 68.59(11)
N6 Bi2 N7 C42 153.37(11)
O2 Bi2 N7 C42 -7.19(9)
N5 Bi2 N7 C43 -153.88(13)
N6 Bi2 N7 C43 -69.10(13)
O2 Bi2 N7 C43 130.34(15)
C42 Bi2 N7 C43 137.53(19)
Si1 N1 C1 C10 -16.4(2)
Bi1 N1 C1 C10 158.77(14)
Si1 N1 C1 C2 165.68(13)
Bi1 N1 C1 C2 -19.1(2)
C10 C1 C2 C7 -2.8(2)
N1 C1 C2 C7 175.12(16)
C10 C1 C2 C3 175.82(17)
N1 C1 C2 C3 -6.3(3)
Si2 N2 C3 C4 41.7(2)
Bi1 N2 C3 C4 -141.03(13)
Si2 N2 C3 C2 -133.76(15)
Bi1 N2 C3 C2 43.5(2)
C7 C2 C3 C4 -3.9(2)
C1 C2 C3 C4 177.47(17)
C7 C2 C3 N2 171.49(15)
C1 C2 C3 N2 -7.1(3)
N2 C3 C4 C5 -171.86(16)
C2 C3 C4 C5 3.8(3)
C3 C4 C5 C6 -1.8(3)
C4 C5 C6 C7 0.1(3)
C5 C6 C7 C8 178.52(17)
C5 C6 C7 C2 -0.5(3)
C3 C2 C7 C8 -176.65(16)
C1 C2 C7 C8 2.1(3)
C3 C2 C7 C6 2.3(2)
C1 C2 C7 C6 -178.90(16)
C6 C7 C8 C9 -178.72(18)
C2 C7 C8 C9 0.3(3)
C7 C8 C9 C10 -2.0(3)
N1 C1 C10 C9 -176.77(18)
C2 C1 C10 C9 1.3(3)
C8 C9 C10 C1 1.2(3)
Bi1 O1 C17 N4 -172.13(16)
Bi1 O1 C17 N3 10.22(15)
C25 N4 C17 O1 9.7(3)
C24 N4 C17 O1 -163.93(18)
C25 N4 C17 N3 -172.72(17)
C24 N4 C17 N3 13.6(3)
C25 N4 C17 Bi1 -128.5(6)
C24 N4 C17 Bi1 57.8(8)
C18 N3 C17 O1 -147.05(17)
Bi1 N3 C17 O1 -12.30(18)
C18 N3 C17 N4 35.3(3)
Bi1 N3 C17 N4 170.08(15)
C18 N3 C17 Bi1 -134.75(18)
N2 Bi1 C17 O1 79.65(11)
N1 Bi1 C17 O1 169.60(9)
N3 Bi1 C17 O1 168.18(17)
N2 Bi1 C17 N4 -138.6(7)
N1 Bi1 C17 N4 -48.6(7)
N3 Bi1 C17 N4 -50.0(7)
O1 Bi1 C17 N4 141.8(7)
N2 Bi1 C17 N3 -88.53(11)
N1 Bi1 C17 N3 1.41(13)
O1 Bi1 C17 N3 -168.18(17)
C17 N3 C18 C23 44.7(3)
Bi1 N3 C18 C23 -83.07(19)
C17 N3 C18 C19 -138.68(18)
Bi1 N3 C18 C19 93.55(17)
C23 C18 C19 C20 0.7(3)
N3 C18 C19 C20 -176.02(17)
C18 C19 C20 C21 -0.6(3)
C19 C20 C21 C22 -0.1(3)
C20 C21 C22 C23 0.7(3)
C21 C22 C23 C18 -0.7(3)
C19 C18 C23 C22 0.0(3)
N3 C18 C23 C22 176.60(18)
Si3 N5 C26 C35 29.9(2)
Bi2 N5 C26 C35 -143.41(13)
Si3 N5 C26 C27 -148.17(14)
Bi2 N5 C26 C27 38.5(2)
C35 C26 C27 C32 -3.0(2)
N5 C26 C27 C32 175.07(15)
C35 C26 C27 C28 178.70(16)
N5 C26 C27 C28 -3.3(3)
Si4 N6 C28 C29 -54.6(2)
Bi2 N6 C28 C29 148.71(13)
Si4 N6 C28 C27 125.84(15)
Bi2 N6 C28 C27 -30.8(2)
C32 C27 C28 C29 1.0(2)
C26 C27 C28 C29 179.31(17)
C32 C27 C28 N6 -179.50(15)
C26 C27 C28 N6 -1.2(3)
N6 C28 C29 C30 178.01(17)
C27 C28 C29 C30 -2.4(3)
C28 C29 C30 C31 1.8(3)
C29 C30 C31 C32 0.3(3)
C30 C31 C32 C33 179.91(17)
C30 C31 C32 C27 -1.6(3)
C28 C27 C32 C33 179.39(16)
C26 C27 C32 C33 0.9(2)
C28 C27 C32 C31 1.0(2)
C26 C27 C32 C31 -177.49(16)
C31 C32 C33 C34 179.18(17)
C27 C32 C33 C34 0.7(3)
C32 C33 C34 C35 -0.3(3)
N5 C26 C35 C34 -174.58(17)
C27 C26 C35 C34 3.6(3)
C33 C34 C35 C26 -1.9(3)
Bi2 O2 C42 N8 164.60(17)
Bi2 O2 C42 N7 -11.63(15)
C50 N8 C42 O2 22.3(3)
C49 N8 C42 O2 -165.49(18)
C50 N8 C42 N7 -161.48(16)
C49 N8 C42 N7 10.7(3)
C50 N8 C42 Bi2 151.7(3)
C49 N8 C42 Bi2 -36.1(5)
C43 N7 C42 O2 -124.82(18)
Bi2 N7 C42 O2 14.58(19)
C43 N7 C42 N8 58.8(2)
Bi2 N7 C42 N8 -161.75(14)
C43 N7 C42 Bi2 -139.40(18)
N5 Bi2 C42 O2 82.74(11)
N6 Bi2 C42 O2 162.87(10)
N7 Bi2 C42 O2 -166.51(17)
N5 Bi2 C42 N8 -53.3(4)
N6 Bi2 C42 N8 26.8(4)
N7 Bi2 C42 N8 57.4(4)
O2 Bi2 C42 N8 -136.0(4)
N5 Bi2 C42 N7 -110.76(11)
N6 Bi2 C42 N7 -30.62(12)
O2 Bi2 C42 N7 166.51(17)
C42 N7 C43 C44 -173.60(16)
Bi2 N7 C43 C44 55.5(2)
C42 N7 C43 C48 7.9(2)
Bi2 N7 C43 C48 -123.04(15)
C48 C43 C44 C45 -1.1(3)
N7 C43 C44 C45 -179.69(16)
C43 C44 C45 C46 -1.4(3)
C44 C45 C46 C47 1.9(3)
C45 C46 C47 C48 0.2(3)
C46 C47 C48 C43 -2.8(3)
C44 C43 C48 C47 3.2(3)
N7 C43 C48 C47 -178.27(16)
